data_4303840
loop_
_publ_author_name
'Hitomi Misaki'
'Hiroyuki Miyake'
'Satoshi Shinoda'
'Hiroshi Tsukube'

_publ_contact_author_address
;
Department of Chemistry
Graduate School of Science
Osaka City University
3-3-138 Sugimoto, Sumiyoshi-ku, 
Osaka 558-8585, Japan
;
_publ_contact_author_name 'Prof. Hiroshi Tsukube'
_publ_section_title
;
Asymmetric Twisting and Chirality Probing Properties of Quadruple-Stranded
Helicates: Coordination Versatility and Chirality Response of Na+, Ca2+,
and La3+ Complexes with Octadentate Cyclen Ligand
;
_journal_name_full 'Inorganic Chemistry'
_journal_page_first 11921
_journal_page_last 11928
_journal_paper_doi 10.1021/ic901496s
_journal_volume 48
_journal_year 2009
_chemical_formula_moiety 'C49 H51 La N8 O, 2(I), 2(CH3OH)'
_chemical_formula_sum 'C51 H59 I2 La N8 O3'
_chemical_formula_weight 1224.77
_chemical_name_systematic
; 
 ? 
;
_space_group_IT_number 61
_symmetry_cell_setting orthorhombic
_symmetry_space_group_name_Hall '-P 2ac 2ab'
_symmetry_space_group_name_H-M 'P b c a'
_atom_sites_solution_hydrogens geom
_atom_sites_solution_primary direct
_atom_sites_solution_secondary difmap
_audit_creation_method SHELXL-97
_cell_angle_alpha 90.00
_cell_angle_beta 90.00
_cell_angle_gamma 90.00
_cell_formula_units_Z 8
_cell_length_a 19.4769(11)
_cell_length_b 21.8906(13)
_cell_length_c 22.7715(15)
_cell_measurement_reflns_used 19496
_cell_measurement_temperature 100(2)
_cell_measurement_theta_max 27.4835
_cell_measurement_theta_min 4.0112
_cell_volume 9708.9(10)
_computing_cell_refinement 'CrystalClear (Rigaku Corp., 2000)'
_computing_data_collection 'CrystalClear (Rigaku Corp., 2000)'
_computing_data_reduction 'CrystalClear (Rigaku Corp., 2000)'
_computing_structure_refinement 'SHELXL-97 (Sheldrick, 1997)'
_computing_structure_solution 'SIR97(Altomare, 1999)'
_diffrn_ambient_temperature 100(2)
_diffrn_measured_fraction_theta_full 0.974
_diffrn_measured_fraction_theta_max 0.974
_diffrn_measurement_device
;
Mercury CCD (2x2 bin mode)
;
_diffrn_measurement_method \w
_diffrn_radiation_detector CCD
_diffrn_radiation_monochromator 'Graphite Monochromator'
_diffrn_radiation_source 'Rotating Anode'
_diffrn_radiation_type MoK\a
_diffrn_radiation_wavelength 0.71070
_diffrn_reflns_av_R_equivalents 0.0787
_diffrn_reflns_av_sigmaI/netI 0.0459
_diffrn_reflns_limit_h_max 14
_diffrn_reflns_limit_h_min -25
_diffrn_reflns_limit_k_max 25
_diffrn_reflns_limit_k_min -28
_diffrn_reflns_limit_l_max 29
_diffrn_reflns_limit_l_min -27
_diffrn_reflns_number 70773
_diffrn_reflns_theta_full 27.48
_diffrn_reflns_theta_max 27.48
_diffrn_reflns_theta_min 4.01
_exptl_absorpt_coefficient_mu 2.203
_exptl_absorpt_correction_T_max 0.8978
_exptl_absorpt_correction_T_min 0.6670
_exptl_absorpt_correction_type multi-scan
_exptl_absorpt_process_details '(Jacobson, 1998)'
_exptl_crystal_colour Colorless
_exptl_crystal_density_diffrn 1.676
_exptl_crystal_density_method 'not measured'
_exptl_crystal_description Prism
_exptl_crystal_F_000 4864
_exptl_crystal_size_max 0.20
_exptl_crystal_size_mid 0.10
_exptl_crystal_size_min 0.05
_refine_diff_density_max 1.502
_refine_diff_density_min -1.309
_refine_diff_density_rms 0.137
_refine_ls_extinction_method none
_refine_ls_goodness_of_fit_ref 1.403
_refine_ls_hydrogen_treatment constr
_refine_ls_matrix_type full
_refine_ls_number_parameters 589
_refine_ls_number_reflns 10838
_refine_ls_number_restraints 0
_refine_ls_restrained_S_all 1.403
_refine_ls_R_factor_all 0.0791
_refine_ls_R_factor_gt 0.0722
_refine_ls_shift/su_max 0.020
_refine_ls_shift/su_mean 0.000
_refine_ls_structure_factor_coef Fsqd
_refine_ls_weighting_details 'calc w=1/[\s^2^(Fo^2^)+(0.0000P)^2^+70.8802P] where P=(Fo^2^+2Fc^2^)/3'
_refine_ls_weighting_scheme calc
_refine_ls_wR_factor_gt 0.1195
_refine_ls_wR_factor_ref 0.1215
_reflns_number_gt 10265
_reflns_number_total 10838
_reflns_threshold_expression >2sigma(I)
_cod_data_source_file ic901496s_si_002_3.cif
_cod_data_source_block '[La(1)(CH3O)]I2(CH3OH)2'
_cod_depositor_comments
;
The following automatic conversions were performed:
'_exptl_absorpt_correction_type' value 'Multi-scan' changed to
'multi-scan' according to
'/home/saulius/struct/CIF-dictionaries/cif_core.dic' dictionary named
'cif_core.dic' version 2.4.1 from 2010-06-29.

Automatic conversion script
Id: cif_fix_enum 1527 2010-12-29 10:47:43Z saulius 
;
_cod_database_code 4303840

loop_
_symmetry_equiv_pos_as_xyz
'x, y, z'
'-x+1/2, -y, z+1/2'
'x+1/2, -y+1/2, -z'
'-x, y+1/2, -z+1/2'
'-x, -y, -z'
'x-1/2, y, -z-1/2'
'-x-1/2, y-1/2, z'
'x, -y-1/2, z-1/2'

loop_
_atom_site_label
_atom_site_type_symbol
_atom_site_fract_x
_atom_site_fract_y
_atom_site_fract_z
_atom_site_U_iso_or_equiv
_atom_site_adp_type
_atom_site_occupancy
_atom_site_symmetry_multiplicity
_atom_site_calc_flag
_atom_site_refinement_flags
_atom_site_disorder_assembly
_atom_site_disorder_group
La1 La 0.157246(17) 0.146636(14) 0.744037(14) 0.01087(8) Uani 1 1 d . . .
N1 N 0.0591(3) 0.0853(2) 0.6741(2) 0.0148(10) Uani 1 1 d . . .
C1 C 0.0258(3) 0.1264(3) 0.6306(3) 0.0185(13) Uani 1 1 d . . .
H1 H -0.0154 0.1062 0.6143 0.022 Uiso 1 1 calc R . .
H2 H 0.0580 0.1342 0.5978 0.022 Uiso 1 1 calc R . .
C2 C 0.0052(3) 0.1869(3) 0.6584(3) 0.0167(12) Uani 1 1 d . . .
H3 H -0.0169 0.2129 0.6282 0.020 Uiso 1 1 calc R . .
H4 H -0.0291 0.1791 0.6896 0.020 Uiso 1 1 calc R . .
N2 N 0.0641(3) 0.2205(2) 0.6840(2) 0.0142(10) Uani 1 1 d . . .
C3 C 0.0374(3) 0.2684(3) 0.7236(3) 0.0160(12) Uani 1 1 d . . .
H5 H -0.0011 0.2898 0.7041 0.019 Uiso 1 1 calc R . .
H6 H 0.0741 0.2988 0.7311 0.019 Uiso 1 1 calc R . .
C4 C 0.0127(3) 0.2424(3) 0.7820(3) 0.0160(12) Uani 1 1 d . . .
H7 H -0.0058 0.2760 0.8064 0.019 Uiso 1 1 calc R . .
H8 H -0.0251 0.2132 0.7745 0.019 Uiso 1 1 calc R . .
N3 N 0.0678(3) 0.2110(2) 0.8148(2) 0.0117(10) Uani 1 1 d . . .
C5 C 0.0362(3) 0.1705(3) 0.8609(3) 0.0184(13) Uani 1 1 d . . .
H9 H -0.0025 0.1922 0.8798 0.022 Uiso 1 1 calc R . .
H10 H 0.0708 0.1612 0.8914 0.022 Uiso 1 1 calc R . .
C6 C 0.0104(3) 0.1114(3) 0.8342(3) 0.0154(12) Uani 1 1 d . . .
H11 H -0.0105 0.0861 0.8655 0.018 Uiso 1 1 calc R . .
H12 H -0.0259 0.1210 0.8052 0.018 Uiso 1 1 calc R . .
N4 N 0.0652(3) 0.0757(2) 0.8049(2) 0.0138(10) Uani 1 1 d . . .
C7 C 0.0325(3) 0.0282(3) 0.7666(3) 0.0164(12) Uani 1 1 d . . .
H13 H -0.0056 0.0084 0.7883 0.020 Uiso 1 1 calc R . .
H14 H 0.0668 -0.0037 0.7570 0.020 Uiso 1 1 calc R . .
C8 C 0.0048(3) 0.0556(3) 0.7099(3) 0.0175(12) Uani 1 1 d . . .
H15 H -0.0171 0.0229 0.6864 0.021 Uiso 1 1 calc R . .
H16 H -0.0309 0.0861 0.7195 0.021 Uiso 1 1 calc R . .
C9 C 0.0963(3) 0.0374(3) 0.6415(3) 0.0183(13) Uani 1 1 d . . .
H17 H 0.0639 0.0162 0.6149 0.022 Uiso 1 1 calc R . .
H18 H 0.1142 0.0069 0.6697 0.022 Uiso 1 1 calc R . .
C10 C 0.1553(3) 0.0624(3) 0.6058(3) 0.0163(12) Uani 1 1 d . . .
N5 N 0.1897(3) 0.1105(2) 0.6258(2) 0.0143(10) Uani 1 1 d . . .
C11 C 0.2477(3) 0.1281(3) 0.5956(3) 0.0161(12) Uani 1 1 d . . .
C12 C 0.2875(3) 0.1776(3) 0.6170(3) 0.0151(12) Uani 1 1 d . . .
H19 H 0.2725 0.1998 0.6505 0.018 Uiso 1 1 calc R . .
C13 C 0.3477(3) 0.1937(3) 0.5893(3) 0.0182(12) Uani 1 1 d . . .
H20 H 0.3736 0.2273 0.6036 0.022 Uiso 1 1 calc R . .
C14 C 0.3713(4) 0.1610(3) 0.5402(3) 0.0219(14) Uani 1 1 d . . .
H21 H 0.4137 0.1717 0.5224 0.026 Uiso 1 1 calc R . .
C15 C 0.3336(4) 0.1141(3) 0.5182(3) 0.0265(15) Uani 1 1 d . . .
H22 H 0.3494 0.0929 0.4845 0.032 Uiso 1 1 calc R . .
C16 C 0.2711(3) 0.0965(3) 0.5449(3) 0.0191(13) Uani 1 1 d . . .
C17 C 0.2297(4) 0.0475(3) 0.5239(3) 0.0250(15) Uani 1 1 d . . .
H23 H 0.2423 0.0263 0.4891 0.030 Uiso 1 1 calc R . .
C18 C 0.1726(4) 0.0313(3) 0.5535(3) 0.0227(14) Uani 1 1 d . . .
H24 H 0.1442 -0.0008 0.5393 0.027 Uiso 1 1 calc R . .
C19 C 0.1019(3) 0.2498(3) 0.6354(3) 0.0158(12) Uani 1 1 d . . .
H25 H 0.0715 0.2803 0.6166 0.019 Uiso 1 1 calc R . .
H26 H 0.1129 0.2183 0.6056 0.019 Uiso 1 1 calc R . .
C20 C 0.1670(3) 0.2809(3) 0.6534(3) 0.0176(13) Uani 1 1 d . . .
N6 N 0.1951(3) 0.2684(2) 0.7053(2) 0.0163(11) Uani 1 1 d . . .
C21 C 0.2548(3) 0.2986(2) 0.7204(3) 0.0142(12) Uani 1 1 d . . .
C22 C 0.2846(3) 0.2883(3) 0.7756(3) 0.0183(13) Uani 1 1 d . . .
H27 H 0.2635 0.2605 0.8021 0.022 Uiso 1 1 calc R . .
C23 C 0.3440(3) 0.3178(3) 0.7920(3) 0.0217(13) Uani 1 1 d . . .
H28 H 0.3633 0.3106 0.8297 0.026 Uiso 1 1 calc R . .
C24 C 0.3763(3) 0.3589(3) 0.7527(3) 0.0235(14) Uani 1 1 d . . .
H29 H 0.4167 0.3799 0.7645 0.028 Uiso 1 1 calc R . .
C25 C 0.3499(3) 0.3683(3) 0.6984(3) 0.0215(14) Uani 1 1 d . . .
H30 H 0.3732 0.3945 0.6718 0.026 Uiso 1 1 calc R . .
C26 C 0.2877(3) 0.3395(3) 0.6807(3) 0.0185(13) Uani 1 1 d . . .
C27 C 0.2569(3) 0.3501(3) 0.6256(3) 0.0199(13) Uani 1 1 d . . .
H31 H 0.2781 0.3767 0.5981 0.024 Uiso 1 1 calc R . .
C28 C 0.1969(4) 0.3223(3) 0.6122(3) 0.0193(13) Uani 1 1 d . . .
H32 H 0.1749 0.3303 0.5758 0.023 Uiso 1 1 calc R . .
C29 C 0.1089(3) 0.2587(3) 0.8449(3) 0.0152(12) Uani 1 1 d . . .
H33 H 0.0782 0.2824 0.8709 0.018 Uiso 1 1 calc R . .
H34 H 0.1275 0.2871 0.8150 0.018 Uiso 1 1 calc R . .
C30 C 0.1674(3) 0.2341(3) 0.8806(3) 0.0138(11) Uani 1 1 d . . .
N7 N 0.1967(3) 0.1824(2) 0.8640(2) 0.0143(10) Uani 1 1 d . . .
C31 C 0.2511(3) 0.1614(3) 0.8971(3) 0.0156(12) Uani 1 1 d . . .
C32 C 0.2841(3) 0.1063(3) 0.8810(3) 0.0170(12) Uani 1 1 d . . .
H35 H 0.2691 0.0847 0.8471 0.020 Uiso 1 1 calc R . .
C33 C 0.3377(3) 0.0834(3) 0.9139(3) 0.0193(13) Uani 1 1 d . . .
H36 H 0.3584 0.0457 0.9032 0.023 Uiso 1 1 calc R . .
C34 C 0.3622(3) 0.1153(3) 0.9634(3) 0.0211(13) Uani 1 1 d . . .
H37 H 0.3993 0.0993 0.9857 0.025 Uiso 1 1 calc R . .
C35 C 0.3323(3) 0.1700(3) 0.9794(3) 0.0221(14) Uani 1 1 d . . .
H38 H 0.3497 0.1922 1.0119 0.027 Uiso 1 1 calc R . .
C36 C 0.2753(3) 0.1931(3) 0.9471(3) 0.0194(13) Uani 1 1 d . . .
C37 C 0.2421(3) 0.2482(3) 0.9628(3) 0.0221(14) Uani 1 1 d . . .
H39 H 0.2573 0.2708 0.9960 0.026 Uiso 1 1 calc R . .
C38 C 0.1887(3) 0.2685(3) 0.9304(3) 0.0186(13) Uani 1 1 d . . .
H40 H 0.1657 0.3053 0.9407 0.022 Uiso 1 1 calc R . .
C39 C 0.1052(3) 0.0439(3) 0.8505(3) 0.0153(12) Uani 1 1 d . . .
H41 H 0.0748 0.0147 0.8712 0.018 Uiso 1 1 calc R . .
H42 H 0.1213 0.0743 0.8797 0.018 Uiso 1 1 calc R . .
C40 C 0.1664(3) 0.0097(2) 0.8268(3) 0.0139(12) Uani 1 1 d . . .
N8 N 0.1936(3) 0.0258(2) 0.7756(2) 0.0123(10) Uani 1 1 d . . .
C41 C 0.2522(3) -0.0051(3) 0.7569(3) 0.0145(12) Uani 1 1 d . . .
C42 C 0.2810(3) 0.0092(3) 0.7015(3) 0.0172(12) Uani 1 1 d . . .
H43 H 0.2601 0.0394 0.6774 0.021 Uiso 1 1 calc R . .
C43 C 0.3388(3) -0.0205(3) 0.6826(3) 0.0192(13) Uani 1 1 d . . .
H44 H 0.3572 -0.0113 0.6450 0.023 Uiso 1 1 calc R . .
C44 C 0.3713(3) -0.0645(3) 0.7179(3) 0.0209(13) Uani 1 1 d . . .
H45 H 0.4112 -0.0849 0.7040 0.025 Uiso 1 1 calc R . .
C45 C 0.3455(3) -0.0779(3) 0.7723(3) 0.0213(13) Uani 1 1 d . . .
H46 H 0.3686 -0.1065 0.7967 0.026 Uiso 1 1 calc R . .
C46 C 0.2845(3) -0.0493(3) 0.7926(3) 0.0161(12) Uani 1 1 d . . .
C47 C 0.2546(3) -0.0638(3) 0.8469(3) 0.0181(13) Uani 1 1 d . . .
H47 H 0.2755 -0.0931 0.8719 0.022 Uiso 1 1 calc R . .
C48 C 0.1957(3) -0.0359(3) 0.8636(3) 0.0172(12) Uani 1 1 d . . .
H48 H 0.1741 -0.0467 0.8995 0.021 Uiso 1 1 calc R . .
O1 O 0.2675(2) 0.14713(18) 0.74679(18) 0.0151(8) Uani 1 1 d . . .
C49 C 0.3388(3) 0.1447(3) 0.7512(3) 0.0199(12) Uani 1 1 d . . .
H49 H 0.3531 0.1625 0.7888 0.030 Uiso 1 1 calc R . .
H50 H 0.3593 0.1679 0.7189 0.030 Uiso 1 1 calc R . .
H51 H 0.3539 0.1021 0.7492 0.030 Uiso 1 1 calc R . .
I1 I -0.01484(2) 0.392075(19) 0.596134(18) 0.02058(10) Uani 1 1 d . . .
I2 I 0.04937(3) 0.42508(2) 0.92150(2) 0.02956(12) Uani 1 1 d . . .
O2 O 0.6118(3) 0.1203(2) 0.5119(2) 0.0294(11) Uani 1 1 d . . .
C50 C 0.6498(4) 0.0669(3) 0.4987(3) 0.0318(17) Uani 1 1 d . . .
H52 H 0.6928 0.0671 0.5210 0.048 Uiso 1 1 calc R . .
H53 H 0.6600 0.0659 0.4566 0.048 Uiso 1 1 calc R . .
H54 H 0.6228 0.0308 0.5094 0.048 Uiso 1 1 calc R . .
O3 O 0.9698(3) 0.2120(2) 0.4414(2) 0.0286(11) Uani 1 1 d . . .
C51 C 1.0062(4) 0.2284(3) 0.4934(3) 0.0286(16) Uani 1 1 d . . .
H55 H 1.0368 0.2628 0.4849 0.043 Uiso 1 1 calc R . .
H56 H 1.0333 0.1935 0.5070 0.043 Uiso 1 1 calc R . .
H57 H 0.9734 0.2403 0.5240 0.043 Uiso 1 1 calc R . .

loop_
_atom_site_aniso_label
_atom_site_aniso_U_11
_atom_site_aniso_U_22
_atom_site_aniso_U_33
_atom_site_aniso_U_23
_atom_site_aniso_U_13
_atom_site_aniso_U_12
La1 0.00762(15) 0.01299(14) 0.01200(16) 0.00016(12) 0.00012(12) 0.00000(12)
N1 0.007(2) 0.021(2) 0.017(3) -0.0003(19) -0.001(2) -0.002(2)
C1 0.018(3) 0.021(3) 0.016(3) 0.000(2) -0.002(3) 0.000(3)
C2 0.007(3) 0.024(3) 0.019(3) 0.003(2) -0.003(2) 0.001(2)
N2 0.011(3) 0.018(2) 0.014(2) -0.0001(19) -0.001(2) 0.000(2)
C3 0.015(3) 0.016(3) 0.017(3) -0.001(2) 0.000(2) 0.005(2)
C4 0.012(3) 0.022(3) 0.014(3) 0.000(2) 0.001(2) 0.006(2)
N3 0.007(2) 0.015(2) 0.014(2) 0.0008(18) -0.0026(19) 0.0007(19)
C5 0.016(3) 0.018(3) 0.022(3) 0.003(2) 0.003(3) 0.003(2)
C6 0.010(3) 0.022(3) 0.014(3) 0.003(2) 0.005(2) 0.000(2)
N4 0.011(2) 0.016(2) 0.014(2) -0.0009(19) 0.003(2) -0.001(2)
C7 0.013(3) 0.017(3) 0.020(3) 0.000(2) 0.002(2) -0.005(2)
C8 0.009(3) 0.024(3) 0.020(3) -0.005(2) -0.001(2) -0.003(2)
C9 0.017(3) 0.017(3) 0.021(3) -0.005(2) 0.000(3) -0.006(3)
C10 0.015(3) 0.020(3) 0.014(3) 0.000(2) -0.004(2) 0.004(2)
N5 0.010(2) 0.018(2) 0.016(3) 0.0005(19) -0.003(2) 0.000(2)
C11 0.014(3) 0.019(3) 0.015(3) 0.001(2) 0.000(2) 0.001(2)
C12 0.010(3) 0.018(3) 0.017(3) 0.002(2) 0.001(2) 0.002(2)
C13 0.011(3) 0.022(3) 0.022(3) 0.005(2) 0.001(2) -0.001(2)
C14 0.016(3) 0.028(3) 0.021(3) 0.001(3) 0.005(3) -0.002(3)
C15 0.026(4) 0.032(4) 0.022(3) -0.007(3) 0.004(3) 0.000(3)
C16 0.018(3) 0.026(3) 0.014(3) -0.002(2) 0.000(2) -0.002(3)
C17 0.026(4) 0.030(3) 0.018(3) -0.011(3) 0.001(3) -0.005(3)
C18 0.025(4) 0.024(3) 0.019(3) -0.006(2) -0.004(3) -0.004(3)
C19 0.016(3) 0.018(3) 0.014(3) 0.003(2) 0.001(2) 0.000(2)
C20 0.016(3) 0.019(3) 0.018(3) 0.001(2) -0.001(2) 0.002(2)
N6 0.015(3) 0.016(2) 0.018(3) -0.0011(19) 0.000(2) 0.003(2)
C21 0.016(3) 0.008(2) 0.019(3) -0.002(2) 0.005(2) 0.004(2)
C22 0.018(3) 0.016(3) 0.021(3) -0.004(2) -0.003(3) 0.000(2)
C23 0.017(3) 0.022(3) 0.026(3) -0.007(3) -0.003(3) 0.000(3)
C24 0.018(3) 0.013(3) 0.040(4) -0.001(3) -0.003(3) -0.002(3)
C25 0.015(3) 0.016(3) 0.033(4) 0.003(2) 0.004(3) -0.004(2)
C26 0.016(3) 0.013(3) 0.026(3) 0.000(2) 0.005(3) 0.001(2)
C27 0.021(3) 0.019(3) 0.020(3) 0.005(2) 0.007(3) -0.001(3)
C28 0.022(3) 0.019(3) 0.017(3) 0.005(2) 0.001(3) -0.002(3)
C29 0.014(3) 0.013(3) 0.019(3) -0.002(2) 0.002(2) 0.001(2)
C30 0.012(3) 0.017(3) 0.013(3) -0.001(2) 0.001(2) -0.001(2)
N7 0.015(3) 0.016(2) 0.012(2) 0.0010(18) 0.002(2) -0.001(2)
C31 0.012(3) 0.018(3) 0.016(3) 0.003(2) 0.001(2) -0.001(2)
C32 0.018(3) 0.017(3) 0.016(3) 0.003(2) 0.002(2) -0.001(2)
C33 0.014(3) 0.018(3) 0.026(3) 0.003(2) 0.000(3) -0.002(2)
C34 0.014(3) 0.030(3) 0.020(3) 0.005(3) -0.002(3) 0.003(3)
C35 0.017(3) 0.035(4) 0.015(3) 0.002(3) -0.005(3) -0.002(3)
C36 0.018(3) 0.024(3) 0.016(3) -0.002(2) 0.000(3) -0.001(3)
C37 0.020(3) 0.029(3) 0.017(3) -0.008(3) -0.001(3) -0.004(3)
C38 0.022(3) 0.022(3) 0.012(3) -0.002(2) 0.003(3) 0.001(3)
C39 0.013(3) 0.018(3) 0.015(3) 0.001(2) 0.002(2) 0.000(2)
C40 0.015(3) 0.010(2) 0.016(3) 0.000(2) -0.002(2) -0.003(2)
N8 0.010(2) 0.013(2) 0.014(2) -0.0032(18) 0.0005(19) -0.0002(19)
C41 0.011(3) 0.015(3) 0.018(3) -0.002(2) 0.005(2) 0.000(2)
C42 0.015(3) 0.020(3) 0.016(3) 0.003(2) -0.001(2) 0.001(2)
C43 0.017(3) 0.022(3) 0.018(3) -0.005(2) 0.001(3) 0.000(3)
C44 0.011(3) 0.017(3) 0.034(4) -0.004(3) 0.003(3) 0.001(2)
C45 0.014(3) 0.020(3) 0.030(4) 0.002(2) -0.002(3) 0.002(3)
C46 0.012(3) 0.013(3) 0.023(3) -0.002(2) 0.001(2) -0.002(2)
C47 0.019(3) 0.016(3) 0.020(3) 0.002(2) -0.003(3) 0.002(2)
C48 0.019(3) 0.018(3) 0.015(3) 0.005(2) 0.000(2) -0.002(2)
O1 0.0078(19) 0.0205(19) 0.017(2) 0.0010(17) -0.0011(16) -0.0008(17)
C49 0.006(3) 0.031(3) 0.023(3) 0.000(3) 0.002(2) -0.005(3)
I1 0.0182(2) 0.0239(2) 0.0196(2) -0.00076(15) -0.00207(17) 0.00521(17)
I2 0.0264(2) 0.0219(2) 0.0404(3) 0.00676(18) 0.0017(2) 0.00087(18)
O2 0.035(3) 0.031(3) 0.022(3) -0.004(2) -0.002(2) 0.005(2)
C50 0.039(5) 0.035(4) 0.021(4) -0.002(3) -0.006(3) 0.005(4)
O3 0.026(3) 0.034(3) 0.026(3) 0.007(2) 0.001(2) 0.003(2)
C51 0.033(4) 0.030(3) 0.023(4) 0.000(3) 0.000(3) -0.001(3)

loop_
_atom_type_symbol
_atom_type_description
_atom_type_scat_dispersion_real
_atom_type_scat_dispersion_imag
_atom_type_scat_source
C C 0.0033 0.0016 'International Tables Vol C Tables 4.2.6.8 and 6.1.1.4'
H H 0.0000 0.0000 'International Tables Vol C Tables 4.2.6.8 and 6.1.1.4'
N N 0.0061 0.0033 'International Tables Vol C Tables 4.2.6.8 and 6.1.1.4'
O O 0.0106 0.0060 'International Tables Vol C Tables 4.2.6.8 and 6.1.1.4'
I I -0.4742 1.8119 'International Tables Vol C Tables 4.2.6.8 and 6.1.1.4'
La La -0.2871 2.4523 'International Tables Vol C Tables 4.2.6.8 and 6.1.1.4'

loop_
_geom_angle_atom_site_label_1
_geom_angle_atom_site_label_2
_geom_angle_atom_site_label_3
_geom_angle
_geom_angle_site_symmetry_1
_geom_angle_site_symmetry_3
_geom_angle_publ_flag
O1 La1 N4 129.84(15) . . ?
O1 La1 N3 127.70(15) . . ?
N4 La1 N3 65.29(14) . . ?
O1 La1 N2 131.44(15) . . ?
N4 La1 N2 98.65(15) . . ?
N3 La1 N2 65.12(14) . . ?
O1 La1 N1 134.02(15) . . ?
N4 La1 N1 64.78(15) . . ?
N3 La1 N1 98.28(15) . . ?
N2 La1 N1 63.86(14) . . ?
O1 La1 N8 75.35(15) . . ?
N4 La1 N8 60.49(15) . . ?
N3 La1 N8 119.15(14) . . ?
N2 La1 N8 146.00(14) . . ?
N1 La1 N8 82.42(14) . . ?
O1 La1 N5 78.98(15) . . ?
N4 La1 N5 117.40(14) . . ?
N3 La1 N5 145.65(14) . . ?
N2 La1 N5 81.01(14) . . ?
N1 La1 N5 59.42(14) . . ?
N8 La1 N5 85.71(14) . . ?
O1 La1 N6 75.55(15) . . ?
N4 La1 N6 146.93(15) . . ?
N3 La1 N6 82.47(14) . . ?
N2 La1 N6 58.92(15) . . ?
N1 La1 N6 115.90(15) . . ?
N8 La1 N6 150.63(15) . . ?
N5 La1 N6 84.97(14) . . ?
O1 La1 N7 73.19(15) . . ?
N4 La1 N7 81.51(14) . . ?
N3 La1 N7 59.16(14) . . ?
N2 La1 N7 118.07(14) . . ?
N1 La1 N7 145.60(14) . . ?
N8 La1 N7 87.01(14) . . ?
N5 La1 N7 152.17(14) . . ?
N6 La1 N7 88.38(14) . . ?
C9 N1 C8 108.4(5) . . ?
C9 N1 C1 108.0(5) . . ?
C8 N1 C1 108.7(5) . . ?
C9 N1 La1 106.7(4) . . ?
C8 N1 La1 112.4(3) . . ?
C1 N1 La1 112.4(3) . . ?
N1 C1 C2 111.4(5) . . ?
N1 C1 H1 109.3 . . ?
C2 C1 H1 109.3 . . ?
N1 C1 H2 109.3 . . ?
C2 C1 H2 109.3 . . ?
H1 C1 H2 108.0 . . ?
N2 C2 C1 113.0(5) . . ?
N2 C2 H3 109.0 . . ?
C1 C2 H3 109.0 . . ?
N2 C2 H4 109.0 . . ?
C1 C2 H4 109.0 . . ?
H3 C2 H4 107.8 . . ?
C19 N2 C3 108.9(5) . . ?
C19 N2 C2 107.8(5) . . ?
C3 N2 C2 108.6(5) . . ?
C19 N2 La1 107.2(4) . . ?
C3 N2 La1 110.0(3) . . ?
C2 N2 La1 114.2(3) . . ?
N2 C3 C4 112.2(5) . . ?
N2 C3 H5 109.2 . . ?
C4 C3 H5 109.2 . . ?
N2 C3 H6 109.2 . . ?
C4 C3 H6 109.2 . . ?
H5 C3 H6 107.9 . . ?
N3 C4 C3 112.7(5) . . ?
N3 C4 H7 109.1 . . ?
C3 C4 H7 109.1 . . ?
N3 C4 H8 109.1 . . ?
C3 C4 H8 109.1 . . ?
H7 C4 H8 107.8 . . ?
C4 N3 C29 107.3(4) . . ?
C4 N3 C5 109.2(5) . . ?
C29 N3 C5 108.2(5) . . ?
C4 N3 La1 113.7(3) . . ?
C29 N3 La1 106.8(3) . . ?
C5 N3 La1 111.4(3) . . ?
N3 C5 C6 111.0(5) . . ?
N3 C5 H9 109.4 . . ?
C6 C5 H9 109.4 . . ?
N3 C5 H10 109.4 . . ?
C6 C5 H10 109.4 . . ?
H9 C5 H10 108.0 . . ?
N4 C6 C5 113.1(5) . . ?
N4 C6 H11 109.0 . . ?
C5 C6 H11 109.0 . . ?
N4 C6 H12 109.0 . . ?
C5 C6 H12 109.0 . . ?
H11 C6 H12 107.8 . . ?
C39 N4 C6 108.2(5) . . ?
C39 N4 C7 107.9(4) . . ?
C6 N4 C7 108.8(5) . . ?
C39 N4 La1 106.1(3) . . ?
C6 N4 La1 113.5(3) . . ?
C7 N4 La1 112.1(3) . . ?
N4 C7 C8 111.7(5) . . ?
N4 C7 H13 109.3 . . ?
C8 C7 H13 109.3 . . ?
N4 C7 H14 109.3 . . ?
C8 C7 H14 109.3 . . ?
H13 C7 H14 107.9 . . ?
N1 C8 C7 112.7(5) . . ?
N1 C8 H15 109.1 . . ?
C7 C8 H15 109.1 . . ?
N1 C8 H16 109.1 . . ?
C7 C8 H16 109.1 . . ?
H15 C8 H16 107.8 . . ?
N1 C9 C10 112.8(5) . . ?
N1 C9 H17 109.0 . . ?
C10 C9 H17 109.0 . . ?
N1 C9 H18 109.0 . . ?
C10 C9 H18 109.0 . . ?
H17 C9 H18 107.8 . . ?
N5 C10 C18 123.5(6) . . ?
N5 C10 C9 119.2(5) . . ?
C18 C10 C9 117.3(6) . . ?
C10 N5 C11 117.6(5) . . ?
C10 N5 La1 115.3(4) . . ?
C11 N5 La1 124.8(4) . . ?
N5 C11 C12 119.3(5) . . ?
N5 C11 C16 122.2(6) . . ?
C12 C11 C16 118.5(6) . . ?
C13 C12 C11 120.2(6) . . ?
C13 C12 H19 119.9 . . ?
C11 C12 H19 119.9 . . ?
C12 C13 C14 120.8(6) . . ?
C12 C13 H20 119.6 . . ?
C14 C13 H20 119.6 . . ?
C15 C14 C13 120.1(6) . . ?
C15 C14 H21 120.0 . . ?
C13 C14 H21 120.0 . . ?
C14 C15 C16 120.9(6) . . ?
C14 C15 H22 119.5 . . ?
C16 C15 H22 119.5 . . ?
C15 C16 C11 119.4(6) . . ?
C15 C16 C17 123.3(6) . . ?
C11 C16 C17 117.3(6) . . ?
C18 C17 C16 119.8(6) . . ?
C18 C17 H23 120.1 . . ?
C16 C17 H23 120.1 . . ?
C17 C18 C10 119.4(6) . . ?
C17 C18 H24 120.3 . . ?
C10 C18 H24 120.3 . . ?
N2 C19 C20 114.5(5) . . ?
N2 C19 H25 108.6 . . ?
C20 C19 H25 108.6 . . ?
N2 C19 H26 108.6 . . ?
C20 C19 H26 108.6 . . ?
H25 C19 H26 107.6 . . ?
N6 C20 C28 123.1(6) . . ?
N6 C20 C19 119.9(6) . . ?
C28 C20 C19 117.0(6) . . ?
C20 N6 C21 118.0(5) . . ?
C20 N6 La1 110.7(4) . . ?
C21 N6 La1 125.2(4) . . ?
N6 C21 C22 119.7(5) . . ?
N6 C21 C26 121.4(6) . . ?
C22 C21 C26 118.9(6) . . ?
C23 C22 C21 121.0(6) . . ?
C23 C22 H27 119.5 . . ?
C21 C22 H27 119.5 . . ?
C22 C23 C24 120.0(6) . . ?
C22 C23 H28 120.0 . . ?
C24 C23 H28 120.0 . . ?
C25 C24 C23 120.3(6) . . ?
C25 C24 H29 119.9 . . ?
C23 C24 H29 119.9 . . ?
C24 C25 C26 121.0(6) . . ?
C24 C25 H30 119.5 . . ?
C26 C25 H30 119.5 . . ?
C27 C26 C25 122.8(6) . . ?
C27 C26 C21 118.5(6) . . ?
C25 C26 C21 118.7(6) . . ?
C28 C27 C26 119.6(6) . . ?
C28 C27 H31 120.2 . . ?
C26 C27 H31 120.2 . . ?
C27 C28 C20 119.3(6) . . ?
C27 C28 H32 120.4 . . ?
C20 C28 H32 120.4 . . ?
N3 C29 C30 114.0(5) . . ?
N3 C29 H33 108.7 . . ?
C30 C29 H33 108.7 . . ?
N3 C29 H34 108.7 . . ?
C30 C29 H34 108.7 . . ?
H33 C29 H34 107.6 . . ?
N7 C30 C38 123.7(6) . . ?
N7 C30 C29 118.7(5) . . ?
C38 C30 C29 117.6(5) . . ?
C30 N7 C31 117.5(5) . . ?
C30 N7 La1 112.3(4) . . ?
C31 N7 La1 128.1(4) . . ?
N7 C31 C32 119.5(6) . . ?
N7 C31 C36 122.0(6) . . ?
C32 C31 C36 118.5(6) . . ?
C33 C32 C31 120.8(6) . . ?
C33 C32 H35 119.6 . . ?
C31 C32 H35 119.6 . . ?
C32 C33 C34 120.7(6) . . ?
C32 C33 H36 119.7 . . ?
C34 C33 H36 119.7 . . ?
C35 C34 C33 119.9(6) . . ?
C35 C34 H37 120.1 . . ?
C33 C34 H37 120.1 . . ?
C34 C35 C36 120.1(6) . . ?
C34 C35 H38 119.9 . . ?
C36 C35 H38 119.9 . . ?
C37 C36 C31 118.1(6) . . ?
C37 C36 C35 121.9(6) . . ?
C31 C36 C35 120.0(6) . . ?
C38 C37 C36 119.6(6) . . ?
C38 C37 H39 120.2 . . ?
C36 C37 H39 120.2 . . ?
C37 C38 C30 119.1(6) . . ?
C37 C38 H40 120.5 . . ?
C30 C38 H40 120.5 . . ?
N4 C39 C40 113.6(5) . . ?
N4 C39 H41 108.9 . . ?
C40 C39 H41 108.9 . . ?
N4 C39 H42 108.9 . . ?
C40 C39 H42 108.9 . . ?
H41 C39 H42 107.7 . . ?
N8 C40 C48 122.9(6) . . ?
N8 C40 C39 119.9(5) . . ?
C48 C40 C39 117.0(5) . . ?
C40 N8 C41 117.7(5) . . ?
C40 N8 La1 111.7(4) . . ?
C41 N8 La1 125.6(4) . . ?
N8 C41 C46 121.5(5) . . ?
N8 C41 C42 119.2(5) . . ?
C46 C41 C42 119.3(6) . . ?
C43 C42 C41 120.0(6) . . ?
C43 C42 H43 120.0 . . ?
C41 C42 H43 120.0 . . ?
C42 C43 C44 121.0(6) . . ?
C42 C43 H44 119.5 . . ?
C44 C43 H44 119.5 . . ?
C45 C44 C43 120.0(6) . . ?
C45 C44 H45 120.0 . . ?
C43 C44 H45 120.0 . . ?
C44 C45 C46 120.5(6) . . ?
C44 C45 H46 119.8 . . ?
C46 C45 H46 119.8 . . ?
C47 C46 C41 118.5(6) . . ?
C47 C46 C45 122.4(6) . . ?
C41 C46 C45 119.2(6) . . ?
C48 C47 C46 119.8(6) . . ?
C48 C47 H47 120.1 . . ?
C46 C47 H47 120.1 . . ?
C47 C48 C40 119.5(6) . . ?
C47 C48 H48 120.3 . . ?
C40 C48 H48 120.3 . . ?
C49 O1 La1 176.5(4) . . ?
O1 C49 H49 109.5 . . ?
O1 C49 H50 109.5 . . ?
H49 C49 H50 109.5 . . ?
O1 C49 H51 109.5 . . ?
H49 C49 H51 109.5 . . ?
H50 C49 H51 109.5 . . ?
O2 C50 H52 109.5 . . ?
O2 C50 H53 109.5 . . ?
H52 C50 H53 109.5 . . ?
O2 C50 H54 109.5 . . ?
H52 C50 H54 109.5 . . ?
H53 C50 H54 109.5 . . ?
O3 C51 H55 109.5 . . ?
O3 C51 H56 109.5 . . ?
H55 C51 H56 109.5 . . ?
O3 C51 H57 109.5 . . ?
H55 C51 H57 109.5 . . ?
H56 C51 H57 109.5 . . ?

loop_
_geom_bond_atom_site_label_1
_geom_bond_atom_site_label_2
_geom_bond_distance
_geom_bond_site_symmetry_2
_geom_bond_publ_flag
La1 O1 2.149(4) . ?
La1 N4 2.748(5) . ?
La1 N3 2.759(5) . ?
La1 N2 2.787(5) . ?
La1 N1 2.828(5) . ?
La1 N8 2.831(5) . ?
La1 N5 2.877(5) . ?
La1 N6 2.904(5) . ?
La1 N7 2.945(5) . ?
N1 C9 1.475(8) . ?
N1 C8 1.484(8) . ?
N1 C1 1.488(8) . ?
C1 C2 1.521(9) . ?
C1 H1 0.9900 . ?
C1 H2 0.9900 . ?
C2 N2 1.483(8) . ?
C2 H3 0.9900 . ?
C2 H4 0.9900 . ?
N2 C19 1.476(8) . ?
N2 C3 1.479(7) . ?
C3 C4 1.523(8) . ?
C3 H5 0.9900 . ?
C3 H6 0.9900 . ?
C4 N3 1.477(7) . ?
C4 H7 0.9900 . ?
C4 H8 0.9900 . ?
N3 C29 1.484(7) . ?
N3 C5 1.506(8) . ?
C5 C6 1.514(9) . ?
C5 H9 0.9900 . ?
C5 H10 0.9900 . ?
C6 N4 1.481(7) . ?
C6 H11 0.9900 . ?
C6 H12 0.9900 . ?
N4 C39 1.474(8) . ?
N4 C7 1.500(7) . ?
C7 C8 1.522(9) . ?
C7 H13 0.9900 . ?
C7 H14 0.9900 . ?
C8 H15 0.9900 . ?
C8 H16 0.9900 . ?
C9 C10 1.511(9) . ?
C9 H17 0.9900 . ?
C9 H18 0.9900 . ?
C10 N5 1.327(8) . ?
C10 C18 1.414(9) . ?
N5 C11 1.378(8) . ?
C11 C12 1.419(9) . ?
C11 C16 1.420(9) . ?
C12 C13 1.377(8) . ?
C12 H19 0.9500 . ?
C13 C14 1.404(9) . ?
C13 H20 0.9500 . ?
C14 C15 1.358(10) . ?
C14 H21 0.9500 . ?
C15 C16 1.413(10) . ?
C15 H22 0.9500 . ?
C16 C17 1.425(9) . ?
C17 C18 1.348(10) . ?
C17 H23 0.9500 . ?
C18 H24 0.9500 . ?
C19 C20 1.497(9) . ?
C19 H25 0.9900 . ?
C19 H26 0.9900 . ?
C20 N6 1.329(8) . ?
C20 C28 1.429(8) . ?
N6 C21 1.381(8) . ?
C21 C22 1.403(9) . ?
C21 C26 1.424(8) . ?
C22 C23 1.376(9) . ?
C22 H27 0.9500 . ?
C23 C24 1.417(10) . ?
C23 H28 0.9500 . ?
C24 C25 1.355(10) . ?
C24 H29 0.9500 . ?
C25 C26 1.424(9) . ?
C25 H30 0.9500 . ?
C26 C27 1.411(9) . ?
C27 C28 1.352(9) . ?
C27 H31 0.9500 . ?
C28 H32 0.9500 . ?
C29 C30 1.500(8) . ?
C29 H33 0.9900 . ?
C29 H34 0.9900 . ?
C30 N7 1.322(8) . ?
C30 C38 1.424(8) . ?
N7 C31 1.380(8) . ?
C31 C32 1.415(8) . ?
C31 C36 1.415(9) . ?
C32 C33 1.380(9) . ?
C32 H35 0.9500 . ?
C33 C34 1.409(9) . ?
C33 H36 0.9500 . ?
C34 C35 1.379(10) . ?
C34 H37 0.9500 . ?
C35 C36 1.424(9) . ?
C35 H38 0.9500 . ?
C36 C37 1.415(9) . ?
C37 C38 1.351(9) . ?
C37 H39 0.9500 . ?
C38 H40 0.9500 . ?
C39 C40 1.509(8) . ?
C39 H41 0.9900 . ?
C39 H42 0.9900 . ?
C40 N8 1.328(8) . ?
C40 C48 1.423(8) . ?
N8 C41 1.393(7) . ?
C41 C46 1.412(8) . ?
C41 C42 1.417(9) . ?
C42 C43 1.371(9) . ?
C42 H43 0.9500 . ?
C43 C44 1.404(9) . ?
C43 H44 0.9500 . ?
C44 C45 1.370(10) . ?
C44 H45 0.9500 . ?
C45 C46 1.419(9) . ?
C45 H46 0.9500 . ?
C46 C47 1.404(9) . ?
C47 C48 1.353(9) . ?
C47 H47 0.9500 . ?
C48 H48 0.9500 . ?
O1 C49 1.392(7) . ?
C49 H49 0.9800 . ?
C49 H50 0.9800 . ?
C49 H51 0.9800 . ?
O2 C50 1.415(9) . ?
C50 H52 0.9800 . ?
C50 H53 0.9800 . ?
C50 H54 0.9800 . ?
O3 C51 1.427(9) . ?
C51 H55 0.9800 . ?
C51 H56 0.9800 . ?
C51 H57 0.9800 . ?

loop_
_geom_torsion_atom_site_label_1
_geom_torsion_atom_site_label_2
_geom_torsion_atom_site_label_3
_geom_torsion_atom_site_label_4
_geom_torsion
_geom_torsion_site_symmetry_1
_geom_torsion_site_symmetry_2
_geom_torsion_site_symmetry_3
_geom_torsion_site_symmetry_4
_geom_torsion_publ_flag
O1 La1 N1 C9 12.0(5) . . . . ?
N4 La1 N1 C9 -110.0(4) . . . . ?
N3 La1 N1 C9 -167.6(4) . . . . ?
N2 La1 N1 C9 135.4(4) . . . . ?
N8 La1 N1 C9 -49.1(4) . . . . ?
N5 La1 N1 C9 40.4(3) . . . . ?
N6 La1 N1 C9 106.8(4) . . . . ?
N7 La1 N1 C9 -122.4(4) . . . . ?
O1 La1 N1 C8 130.7(4) . . . . ?
N4 La1 N1 C8 8.7(4) . . . . ?
N3 La1 N1 C8 -48.9(4) . . . . ?
N2 La1 N1 C8 -105.9(4) . . . . ?
N8 La1 N1 C8 69.6(4) . . . . ?
N5 La1 N1 C8 159.1(4) . . . . ?
N6 La1 N1 C8 -134.5(4) . . . . ?
N7 La1 N1 C8 -3.7(5) . . . . ?
O1 La1 N1 C1 -106.3(4) . . . . ?
N4 La1 N1 C1 131.8(4) . . . . ?
N3 La1 N1 C1 74.1(4) . . . . ?
N2 La1 N1 C1 17.2(4) . . . . ?
N8 La1 N1 C1 -167.4(4) . . . . ?
N5 La1 N1 C1 -77.9(4) . . . . ?
N6 La1 N1 C1 -11.5(4) . . . . ?
N7 La1 N1 C1 119.4(4) . . . . ?
C9 N1 C1 C2 -162.5(5) . . . . ?
C8 N1 C1 C2 80.1(6) . . . . ?
La1 N1 C1 C2 -45.0(6) . . . . ?
N1 C1 C2 N2 59.0(7) . . . . ?
C1 C2 N2 C19 77.9(6) . . . . ?
C1 C2 N2 C3 -164.2(5) . . . . ?
C1 C2 N2 La1 -41.1(6) . . . . ?
O1 La1 N2 C19 19.7(4) . . . . ?
N4 La1 N2 C19 -163.4(3) . . . . ?
N3 La1 N2 C19 139.1(4) . . . . ?
N1 La1 N2 C19 -107.1(4) . . . . ?
N8 La1 N2 C19 -115.1(4) . . . . ?
N5 La1 N2 C19 -46.8(3) . . . . ?
N6 La1 N2 C19 42.7(3) . . . . ?
N7 La1 N2 C19 111.7(3) . . . . ?
O1 La1 N2 C3 -98.5(4) . . . . ?
N4 La1 N2 C3 78.3(4) . . . . ?
N3 La1 N2 C3 20.8(3) . . . . ?
N1 La1 N2 C3 134.6(4) . . . . ?
N8 La1 N2 C3 126.6(4) . . . . ?
N5 La1 N2 C3 -165.1(4) . . . . ?
N6 La1 N2 C3 -75.6(4) . . . . ?
N7 La1 N2 C3 -6.6(4) . . . . ?
O1 La1 N2 C2 139.1(4) . . . . ?
N4 La1 N2 C2 -44.0(4) . . . . ?
N3 La1 N2 C2 -101.6(4) . . . . ?
N1 La1 N2 C2 12.3(4) . . . . ?
N8 La1 N2 C2 4.2(5) . . . . ?
N5 La1 N2 C2 72.5(4) . . . . ?
N6 La1 N2 C2 162.0(4) . . . . ?
N7 La1 N2 C2 -129.0(4) . . . . ?
C19 N2 C3 C4 -166.5(5) . . . . ?
C2 N2 C3 C4 76.4(6) . . . . ?
La1 N2 C3 C4 -49.3(6) . . . . ?
N2 C3 C4 N3 60.3(7) . . . . ?
C3 C4 N3 C29 80.5(6) . . . . ?
C3 C4 N3 C5 -162.4(5) . . . . ?
C3 C4 N3 La1 -37.3(6) . . . . ?
O1 La1 N3 C4 132.9(4) . . . . ?
N4 La1 N3 C4 -104.7(4) . . . . ?
N2 La1 N3 C4 8.6(4) . . . . ?
N1 La1 N3 C4 -47.5(4) . . . . ?
N8 La1 N3 C4 -133.4(4) . . . . ?
N5 La1 N3 C4 -1.8(5) . . . . ?
N6 La1 N3 C4 67.7(4) . . . . ?
N7 La1 N3 C4 160.3(4) . . . . ?
O1 La1 N3 C29 14.7(4) . . . . ?
N4 La1 N3 C29 137.1(4) . . . . ?
N2 La1 N3 C29 -109.6(4) . . . . ?
N1 La1 N3 C29 -165.6(3) . . . . ?
N8 La1 N3 C29 108.5(3) . . . . ?
N5 La1 N3 C29 -119.9(4) . . . . ?
N6 La1 N3 C29 -50.4(3) . . . . ?
N7 La1 N3 C29 42.2(3) . . . . ?
O1 La1 N3 C5 -103.2(4) . . . . ?
N4 La1 N3 C5 19.2(4) . . . . ?
N2 La1 N3 C5 132.5(4) . . . . ?
N1 La1 N3 C5 76.4(4) . . . . ?
N8 La1 N3 C5 -9.5(4) . . . . ?
N5 La1 N3 C5 122.1(4) . . . . ?
N6 La1 N3 C5 -168.4(4) . . . . ?
N7 La1 N3 C5 -75.7(4) . . . . ?
C4 N3 C5 C6 79.3(6) . . . . ?
C29 N3 C5 C6 -164.2(5) . . . . ?
La1 N3 C5 C6 -47.1(6) . . . . ?
N3 C5 C6 N4 59.3(7) . . . . ?
C5 C6 N4 C39 78.2(6) . . . . ?
C5 C6 N4 C7 -164.7(5) . . . . ?
C5 C6 N4 La1 -39.2(6) . . . . ?
O1 La1 N4 C39 10.8(4) . . . . ?
N3 La1 N4 C39 -108.7(4) . . . . ?
N2 La1 N4 C39 -166.1(3) . . . . ?
N1 La1 N4 C39 138.2(4) . . . . ?
N8 La1 N4 C39 42.6(3) . . . . ?
N5 La1 N4 C39 109.6(3) . . . . ?
N6 La1 N4 C39 -122.5(4) . . . . ?
N7 La1 N4 C39 -48.8(3) . . . . ?
O1 La1 N4 C6 129.6(4) . . . . ?
N3 La1 N4 C6 10.0(4) . . . . ?
N2 La1 N4 C6 -47.4(4) . . . . ?
N1 La1 N4 C6 -103.0(4) . . . . ?
N8 La1 N4 C6 161.3(4) . . . . ?
N5 La1 N4 C6 -131.7(4) . . . . ?
N6 La1 N4 C6 -3.7(5) . . . . ?
N7 La1 N4 C6 69.9(4) . . . . ?
O1 La1 N4 C7 -106.7(4) . . . . ?
N3 La1 N4 C7 133.8(4) . . . . ?
N2 La1 N4 C7 76.4(4) . . . . ?
N1 La1 N4 C7 20.7(4) . . . . ?
N8 La1 N4 C7 -74.9(4) . . . . ?
N5 La1 N4 C7 -7.9(4) . . . . ?
N6 La1 N4 C7 120.0(4) . . . . ?
N7 La1 N4 C7 -166.3(4) . . . . ?
C39 N4 C7 C8 -166.0(5) . . . . ?
C6 N4 C7 C8 76.8(6) . . . . ?
La1 N4 C7 C8 -49.6(6) . . . . ?
C9 N1 C8 C7 80.2(6) . . . . ?
C1 N1 C8 C7 -162.6(5) . . . . ?
La1 N1 C8 C7 -37.5(6) . . . . ?
N4 C7 C8 N1 59.9(7) . . . . ?
C8 N1 C9 C10 -177.1(5) . . . . ?
C1 N1 C9 C10 65.3(6) . . . . ?
La1 N1 C9 C10 -55.8(5) . . . . ?
N1 C9 C10 N5 32.9(8) . . . . ?
N1 C9 C10 C18 -149.6(6) . . . . ?
C18 C10 N5 C11 -4.2(9) . . . . ?
C9 C10 N5 C11 173.1(5) . . . . ?
C18 C10 N5 La1 -168.2(5) . . . . ?
C9 C10 N5 La1 9.2(7) . . . . ?
O1 La1 N5 C10 132.6(4) . . . . ?
N4 La1 N5 C10 3.2(5) . . . . ?
N3 La1 N5 C10 -82.4(5) . . . . ?
N2 La1 N5 C10 -91.9(4) . . . . ?
N1 La1 N5 C10 -27.1(4) . . . . ?
N8 La1 N5 C10 56.7(4) . . . . ?
N6 La1 N5 C10 -151.2(4) . . . . ?
N7 La1 N5 C10 131.9(4) . . . . ?
O1 La1 N5 C11 -30.1(4) . . . . ?
N4 La1 N5 C11 -159.5(4) . . . . ?
N3 La1 N5 C11 114.9(5) . . . . ?
N2 La1 N5 C11 105.4(5) . . . . ?
N1 La1 N5 C11 170.3(5) . . . . ?
N8 La1 N5 C11 -106.0(5) . . . . ?
N6 La1 N5 C11 46.1(4) . . . . ?
N7 La1 N5 C11 -30.7(6) . . . . ?
C10 N5 C11 C12 -177.3(5) . . . . ?
La1 N5 C11 C12 -15.0(8) . . . . ?
C10 N5 C11 C16 -0.3(9) . . . . ?
La1 N5 C11 C16 162.0(5) . . . . ?
N5 C11 C12 C13 176.3(5) . . . . ?
C16 C11 C12 C13 -0.9(9) . . . . ?
C11 C12 C13 C14 -0.9(9) . . . . ?
C12 C13 C14 C15 2.1(10) . . . . ?
C13 C14 C15 C16 -1.5(11) . . . . ?
C14 C15 C16 C11 -0.4(10) . . . . ?
C14 C15 C16 C17 -179.6(7) . . . . ?
N5 C11 C16 C15 -175.5(6) . . . . ?
C12 C11 C16 C15 1.5(9) . . . . ?
N5 C11 C16 C17 3.8(9) . . . . ?
C12 C11 C16 C17 -179.2(6) . . . . ?
C15 C16 C17 C18 176.5(7) . . . . ?
C11 C16 C17 C18 -2.8(10) . . . . ?
C16 C17 C18 C10 -1.3(11) . . . . ?
N5 C10 C18 C17 5.2(10) . . . . ?
C9 C10 C18 C17 -172.2(6) . . . . ?
C3 N2 C19 C20 67.7(6) . . . . ?
C2 N2 C19 C20 -174.6(5) . . . . ?
La1 N2 C19 C20 -51.2(5) . . . . ?
N2 C19 C20 N6 16.3(8) . . . . ?
N2 C19 C20 C28 -165.0(5) . . . . ?
C28 C20 N6 C21 2.0(9) . . . . ?
C19 C20 N6 C21 -179.4(5) . . . . ?
C28 C20 N6 La1 -152.1(5) . . . . ?
C19 C20 N6 La1 26.5(7) . . . . ?
O1 La1 N6 C20 125.4(4) . . . . ?
N4 La1 N6 C20 -89.9(5) . . . . ?
N3 La1 N6 C20 -102.5(4) . . . . ?
N2 La1 N6 C20 -37.1(4) . . . . ?
N1 La1 N6 C20 -6.9(5) . . . . ?
N8 La1 N6 C20 117.4(4) . . . . ?
N5 La1 N6 C20 45.5(4) . . . . ?
N7 La1 N6 C20 -161.6(4) . . . . ?
O1 La1 N6 C21 -26.6(4) . . . . ?
N4 La1 N6 C21 118.2(5) . . . . ?
N3 La1 N6 C21 105.6(5) . . . . ?
N2 La1 N6 C21 171.0(5) . . . . ?
N1 La1 N6 C21 -158.8(4) . . . . ?
N8 La1 N6 C21 -34.5(6) . . . . ?
N5 La1 N6 C21 -106.4(5) . . . . ?
N7 La1 N6 C21 46.5(5) . . . . ?
C20 N6 C21 C22 177.8(6) . . . . ?
La1 N6 C21 C22 -32.2(7) . . . . ?
C20 N6 C21 C26 -3.2(8) . . . . ?
La1 N6 C21 C26 146.8(4) . . . . ?
N6 C21 C22 C23 -179.8(6) . . . . ?
C26 C21 C22 C23 1.2(9) . . . . ?
C21 C22 C23 C24 -0.6(9) . . . . ?
C22 C23 C24 C25 -1.5(10) . . . . ?
C23 C24 C25 C26 2.9(10) . . . . ?
C24 C25 C26 C27 177.1(6) . . . . ?
C24 C25 C26 C21 -2.3(9) . . . . ?
N6 C21 C26 C27 1.8(9) . . . . ?
C22 C21 C26 C27 -179.2(6) . . . . ?
N6 C21 C26 C25 -178.8(5) . . . . ?
C22 C21 C26 C25 0.2(8) . . . . ?
C25 C26 C27 C28 -178.4(6) . . . . ?
C21 C26 C27 C28 1.0(9) . . . . ?
C26 C27 C28 C20 -2.2(9) . . . . ?
N6 C20 C28 C27 0.7(10) . . . . ?
C19 C20 C28 C27 -178.0(6) . . . . ?
C4 N3 C29 C30 179.8(5) . . . . ?
C5 N3 C29 C30 62.0(6) . . . . ?
La1 N3 C29 C30 -58.0(5) . . . . ?
N3 C29 C30 N7 29.5(8) . . . . ?
N3 C29 C30 C38 -151.2(5) . . . . ?
C38 C30 N7 C31 -0.3(9) . . . . ?
C29 C30 N7 C31 178.9(5) . . . . ?
C38 C30 N7 La1 -165.6(5) . . . . ?
C29 C30 N7 La1 13.6(6) . . . . ?
O1 La1 N7 C30 126.7(4) . . . . ?
N4 La1 N7 C30 -97.2(4) . . . . ?
N3 La1 N7 C30 -30.9(4) . . . . ?
N2 La1 N7 C30 -1.8(4) . . . . ?
N1 La1 N7 C30 -85.8(5) . . . . ?
N8 La1 N7 C30 -157.8(4) . . . . ?
N5 La1 N7 C30 127.3(4) . . . . ?
N6 La1 N7 C30 51.3(4) . . . . ?
O1 La1 N7 C31 -36.6(5) . . . . ?
N4 La1 N7 C31 99.6(5) . . . . ?
N3 La1 N7 C31 165.8(5) . . . . ?
N2 La1 N7 C31 -165.1(4) . . . . ?
N1 La1 N7 C31 110.9(5) . . . . ?
N8 La1 N7 C31 39.0(5) . . . . ?
N5 La1 N7 C31 -36.0(6) . . . . ?
N6 La1 N7 C31 -112.0(5) . . . . ?
C30 N7 C31 C32 -180.0(6) . . . . ?
La1 N7 C31 C32 -17.5(8) . . . . ?
C30 N7 C31 C36 0.2(9) . . . . ?
La1 N7 C31 C36 162.8(4) . . . . ?
N7 C31 C32 C33 -178.6(6) . . . . ?
C36 C31 C32 C33 1.2(9) . . . . ?
C31 C32 C33 C34 -1.9(9) . . . . ?
C32 C33 C34 C35 0.2(10) . . . . ?
C33 C34 C35 C36 2.0(10) . . . . ?
N7 C31 C36 C37 -0.3(9) . . . . ?
C32 C31 C36 C37 179.9(6) . . . . ?
N7 C31 C36 C35 -179.2(6) . . . . ?
C32 C31 C36 C35 1.0(9) . . . . ?
C34 C35 C36 C37 178.5(6) . . . . ?
C34 C35 C36 C31 -2.6(10) . . . . ?
C31 C36 C37 C38 0.5(10) . . . . ?
C35 C36 C37 C38 179.3(6) . . . . ?
C36 C37 C38 C30 -0.6(10) . . . . ?
N7 C30 C38 C37 0.5(10) . . . . ?
C29 C30 C38 C37 -178.7(6) . . . . ?
C6 N4 C39 C40 -175.4(5) . . . . ?
C7 N4 C39 C40 67.0(6) . . . . ?
La1 N4 C39 C40 -53.2(5) . . . . ?
N4 C39 C40 N8 22.8(8) . . . . ?
N4 C39 C40 C48 -162.1(5) . . . . ?
C48 C40 N8 C41 1.9(8) . . . . ?
C39 C40 N8 C41 176.7(5) . . . . ?
C48 C40 N8 La1 -154.6(5) . . . . ?
C39 C40 N8 La1 20.2(6) . . . . ?
O1 La1 N8 C40 121.4(4) . . . . ?
N4 La1 N8 C40 -34.0(4) . . . . ?
N3 La1 N8 C40 -3.9(4) . . . . ?
N2 La1 N8 C40 -91.9(5) . . . . ?
N1 La1 N8 C40 -99.2(4) . . . . ?
N5 La1 N8 C40 -158.9(4) . . . . ?
N6 La1 N8 C40 129.3(4) . . . . ?
N7 La1 N8 C40 48.0(4) . . . . ?
O1 La1 N8 C41 -32.9(4) . . . . ?
N4 La1 N8 C41 171.8(5) . . . . ?
N3 La1 N8 C41 -158.2(4) . . . . ?
N2 La1 N8 C41 113.8(5) . . . . ?
N1 La1 N8 C41 106.5(5) . . . . ?
N5 La1 N8 C41 46.8(5) . . . . ?
N6 La1 N8 C41 -25.0(6) . . . . ?
N7 La1 N8 C41 -106.3(5) . . . . ?
C40 N8 C41 C46 -4.0(8) . . . . ?
La1 N8 C41 C46 149.0(4) . . . . ?
C40 N8 C41 C42 177.5(5) . . . . ?
La1 N8 C41 C42 -29.6(7) . . . . ?
N8 C41 C42 C43 179.7(6) . . . . ?
C46 C41 C42 C43 1.1(9) . . . . ?
C41 C42 C43 C44 -1.3(10) . . . . ?
C42 C43 C44 C45 -0.4(10) . . . . ?
C43 C44 C45 C46 2.3(10) . . . . ?
N8 C41 C46 C47 2.7(9) . . . . ?
C42 C41 C46 C47 -178.7(6) . . . . ?
N8 C41 C46 C45 -177.8(5) . . . . ?
C42 C41 C46 C45 0.7(9) . . . . ?
C44 C45 C46 C47 176.9(6) . . . . ?
C44 C45 C46 C41 -2.5(9) . . . . ?
C41 C46 C47 C48 0.6(9) . . . . ?
C45 C46 C47 C48 -178.8(6) . . . . ?
C46 C47 C48 C40 -2.6(9) . . . . ?
N8 C40 C48 C47 1.3(9) . . . . ?
C39 C40 C48 C47 -173.6(6) . . . . ?
